data_7222866
loop_
_publ_author_name
'Eisenmann, B.'
'Zagler, R.'

_publ_section_title
;
 Selenoantimonate(V): Darstellung und Struktur von Na3SbSe4, K3SbSe4 und
 (Ba(En)4)2(Ba(En)3)(SbSe4)2
;
_journal_name_full
;
Zeitschrift fuer Naturforschung, Teil B. Anorganische Chemie, Organische 
Chemie (42,1987-)
;
_journal_page_first 249
_journal_page_last 256
_journal_volume 44
_journal_year 1989
_chemical_formula_sum 'K3 Sb Se4'
_space_group_IT_number 161
_symmetry_space_group_name_Hall 'R 3 -2"c'
_symmetry_space_group_name_H-M 'R 3 c :H'
_cell_angle_alpha 90
_cell_angle_beta 90
_cell_angle_gamma 120
_cell_formula_units_Z 6
_cell_length_a 11.375
_cell_length_b 11.375
_cell_length_c 13.596
_cell_volume 1523.508
_citation_journal_id_ASTM ZNBSEN
_cod_data_source_file Eisenmann_ZNBSEN_1989_1821.cif
_cod_data_source_block K3Sb1Se4
_cod_original_cell_volume 1523.507
_cod_original_formula_sum 'K3 Sb1 Se4'
_cod_database_code 7222866

loop_
_symmetry_equiv_pos_as_xyz
x,y,z
-y,x-y,z
-x+y,-x,z
-y,-x,z+1/2
x,x-y,z+1/2
-x+y,y,z+1/2
x+2/3,y+1/3,z+1/3
-y+2/3,x-y+1/3,z+1/3
-x+y+2/3,-x+1/3,z+1/3
-y+2/3,-x+1/3,z+5/6
x+2/3,x-y+1/3,z+5/6
-x+y+2/3,y+1/3,z+5/6
x+1/3,y+2/3,z+2/3
-y+1/3,x-y+2/3,z+2/3
-x+y+1/3,-x+2/3,z+2/3
-y+1/3,-x+2/3,z+7/6
x+1/3,x-y+2/3,z+7/6
-x+y+1/3,y+2/3,z+7/6

loop_
_atom_site_label
_atom_site_type_symbol
_atom_site_fract_x
_atom_site_fract_y
_atom_site_fract_z
_atom_site_occupancy
_atom_site_U_iso_or_equiv
Se2 Se-2 0 0 0.8181 1 0.0
Sb1 Sb+5 0 0 0 1 0.0
K1 K+1 0.4724 0.9973 0.9965 1 0.0
Se1 Se-2 0.1329 0.8964 0.0603 1 0.0
